data_7204548
loop_
_publ_author_name
'Suksangpanya, Unchulee'
'Blake, Alexander J.'
'Hubberstey, Peter'
'Parker, David J.'
'Teat, Simon J.'
'Wilson, Claire'

_publ_section_title
;
 Complementarity of halide-mediated hydrogen-bonding and alkyl
 substitution in the construction of two-dimensional rhombic (4,4)
 grids using bis(N-alkylamidino-O-alkylurea)copper(ii) halides
;
_journal_issue 3
_journal_name_full CrystEngComm
_journal_page_first 10
_journal_paper_doi 10.1039/b210185h
_journal_volume 5
_journal_year 2003
_chemical_formula_sum 'C12 H30 Cl2 Cu N8 O3'
_chemical_formula_weight 468.88
_chemical_name_systematic
;
?
;
_space_group_IT_number 14
_symmetry_cell_setting monoclinic
_symmetry_space_group_name_Hall '-P 2ybc'
_symmetry_space_group_name_H-M 'P 1 21/c 1'
_atom_sites_solution_hydrogens 'placed geometrically; except for O-H located by deltaF'
_atom_sites_solution_primary direct
_atom_sites_solution_secondary 'difference Fourier'
_audit_creation_method SHELXL-97
_cell_angle_alpha 90.00
_cell_angle_beta 96.259(5)
_cell_angle_gamma 90.00
_cell_formula_units_Z 4
_cell_length_a 10.859(4)
_cell_length_b 24.988(8)
_cell_length_c 7.662(3)
_cell_measurement_reflns_used 835
_cell_measurement_temperature 150(2)
_cell_measurement_theta_max 27.03
_cell_measurement_theta_min 3.13
_cell_volume 2066.7(13)
_computing_cell_refinement 'Bruker SAINT version 6.02a (Bruker, 2000)'
_computing_data_collection 'Bruker SMART version 5.624 (Bruker, 2001)'
_computing_data_reduction 'Bruker SAINT; Bruker SHELXTL (Bruker, 1997)'
_computing_molecular_graphics 'CAMERON (Watkin et al., 1996)'
_computing_publication_material 'SHELXL-97; PLATON (Spek, 2001)'
_computing_structure_refinement 'SHELXL-97 (Sheldrick, 1997)'
_computing_structure_solution 'SHELXS-97 (Sheldrick, 1990)'
_diffrn_ambient_temperature 150(2)
_diffrn_measured_fraction_theta_full 0.970
_diffrn_measured_fraction_theta_max 0.887
_diffrn_measurement_device_type 'Bruker SMART CCD area detector'
_diffrn_measurement_method omega
_diffrn_radiation_monochromator graphite
_diffrn_radiation_source 'fine-focus sealed tube'
_diffrn_radiation_type MoK\a
_diffrn_radiation_wavelength 0.71073
_diffrn_reflns_av_R_equivalents 0.097
_diffrn_reflns_av_sigmaI/netI 0.1074
_diffrn_reflns_limit_h_max 13
_diffrn_reflns_limit_h_min -13
_diffrn_reflns_limit_k_max 27
_diffrn_reflns_limit_k_min -31
_diffrn_reflns_limit_l_max 10
_diffrn_reflns_limit_l_min -10
_diffrn_reflns_number 12881
_diffrn_reflns_theta_full 27.50
_diffrn_reflns_theta_max 28.72
_diffrn_reflns_theta_min 1.89
_diffrn_standards_decay_% 0
_exptl_absorpt_coefficient_mu 1.345
_exptl_absorpt_correction_T_max 0.960
_exptl_absorpt_correction_T_min 0.670
_exptl_absorpt_correction_type multi-scan
_exptl_crystal_colour Purple
_exptl_crystal_density_diffrn 1.507
_exptl_crystal_density_method 'not measured'
_exptl_crystal_description Lath
_exptl_crystal_F_000 980
_exptl_crystal_size_max 0.13
_exptl_crystal_size_mid 0.11
_exptl_crystal_size_min 0.05
_refine_diff_density_max 2.953
_refine_diff_density_min -1.009
_refine_diff_density_rms 0.179
_refine_ls_extinction_method none
_refine_ls_goodness_of_fit_ref 1.092
_refine_ls_hydrogen_treatment 'riding on parent atom; except for O-H refined with restraints'
_refine_ls_matrix_type full
_refine_ls_number_parameters 229
_refine_ls_number_reflns 4746
_refine_ls_number_restraints 5
_refine_ls_restrained_S_all 1.091
_refine_ls_R_factor_all 0.1471
_refine_ls_R_factor_gt 0.0998
_refine_ls_shift/su_max 0.000
_refine_ls_shift/su_mean 0.000
_refine_ls_structure_factor_coef Fsqd
_refine_ls_weighting_details 'calc w=1/[\s^2^(Fo^2^)+(0.0787P)^2^+27.1447P] where P=(Fo^2^+2Fc^2^)/3'
_refine_ls_weighting_scheme calc
_refine_ls_wR_factor_gt 0.2367
_refine_ls_wR_factor_ref 0.2566
_reflns_number_gt 3047
_reflns_number_total 4746
_reflns_threshold_expression >2sigma(I)
_cod_data_source_file b210185h.txt
_cod_data_source_block cuimcl
_cod_depositor_comments
;
The following automatic conversions were performed:
'_symmetry_cell_setting' value 'Monoclinic' changed to 'monoclinic'
according to '/home/saulius/struct/CIF-dictionaries/cif_core.dic'
dictionary named 'cif_core.dic' version 2.4.1 from
2010-06-29.

'_exptl_absorpt_correction_type' value 'Multi-scan' changed
to 'multi-scan' according to
'/home/saulius/struct/CIF-dictionaries/cif_core.dic' dictionary named
'cif_core.dic' version 2.4.1 from 2010-06-29.

Automatic conversion script
Id: cif_fix_enum 1527 2010-12-29 10:47:43Z saulius 
;
_cod_original_cell_volume 2067(2)
_cod_original_sg_symbol_H-M P2(1)/c
_cod_database_code 7204548

loop_
_symmetry_equiv_pos_as_xyz
'x, y, z'
'-x, y+1/2, -z+1/2'
'-x, -y, -z'
'x, -y-1/2, z-1/2'

loop_
_atom_site_label
_atom_site_type_symbol
_atom_site_fract_x
_atom_site_fract_y
_atom_site_fract_z
_atom_site_U_iso_or_equiv
_atom_site_adp_type
_atom_site_occupancy
_atom_site_symmetry_multiplicity
_atom_site_calc_flag
_atom_site_refinement_flags
_atom_site_disorder_assembly
_atom_site_disorder_group
Cu1 Cu -0.00891(9) 0.45551(4) 0.69401(13) 0.0175(3) Uani 1 1 d . . .
N201 N -0.1088(6) 0.5094(3) 0.8051(9) 0.0212(15) Uani 1 1 d . . .
H201 H -0.1841 0.4996 0.8232 0.025 Uiso 1 1 calc R . .
C202 C -0.0786(7) 0.5541(3) 0.8509(9) 0.0114(14) Uiso 1 1 d . . .
N203 N 0.0346(6) 0.5793(3) 0.8358(9) 0.0208(15) Uani 1 1 d D . .
H203 H 0.0466 0.6113 0.8822 0.025 Uiso 1 1 calc RD . .
C204 C 0.1292(7) 0.5570(3) 0.7524(11) 0.0188(17) Uani 1 1 d . . .
N205 N 0.1245(6) 0.5088(3) 0.6918(9) 0.0200(14) Uani 1 1 d . . .
H205 H 0.1900 0.4983 0.6426 0.024 Uiso 1 1 calc R . .
N221 N -0.1460(6) 0.5894(3) 0.9446(9) 0.0211(15) Uiso 1 1 d . . .
H221 H -0.1115 0.6195 0.9841 0.025 Uiso 1 1 calc R . .
C222 C -0.2749(8) 0.5770(3) 0.9792(12) 0.0239(18) Uiso 1 1 d . . .
H22A H -0.2749 0.5455 1.0577 0.029 Uiso 1 1 calc R . .
H22B H -0.3254 0.5682 0.8675 0.029 Uiso 1 1 calc R . .
C223 C -0.3310(8) 0.6246(3) 1.0641(12) 0.0253(19) Uiso 1 1 d . . .
H22C H -0.2815 0.6330 1.1754 0.038 Uiso 1 1 calc R . .
H22D H -0.4160 0.6160 1.0862 0.038 Uiso 1 1 calc R . .
H22E H -0.3318 0.6556 0.9855 0.038 Uiso 1 1 calc R . .
O241 O 0.2224(6) 0.5915(2) 0.7554(9) 0.0281(14) Uani 1 1 d . . .
C242 C 0.3376(8) 0.5750(3) 0.6936(13) 0.0250(19) Uani 1 1 d . . .
H24A H 0.3221 0.5600 0.5735 0.030 Uiso 1 1 calc R . .
H24B H 0.3782 0.5472 0.7719 0.030 Uiso 1 1 calc R . .
C243 C 0.4188(9) 0.6240(4) 0.6937(14) 0.035(2) Uani 1 1 d . . .
H24C H 0.3755 0.6519 0.6212 0.052 Uiso 1 1 calc R . .
H24D H 0.4961 0.6148 0.6458 0.052 Uiso 1 1 calc R . .
H24E H 0.4375 0.6371 0.8142 0.052 Uiso 1 1 calc R . .
N101 N 0.0890(6) 0.4019(2) 0.5801(9) 0.0163(13) Uani 1 1 d D . .
H101 H 0.1563 0.4137 0.5383 0.020 Uiso 1 1 calc RD . .
C102 C 0.0655(8) 0.3510(3) 0.5597(11) 0.0207(17) Uani 1 1 d . . .
N103 N -0.0404(6) 0.3273(3) 0.6015(10) 0.0223(15) Uani 1 1 d . . .
H103 H -0.0485 0.2928 0.5804 0.027 Uiso 1 1 calc R . .
C104 C -0.1359(7) 0.3522(3) 0.6735(11) 0.0191(17) Uani 1 1 d . . .
N105 N -0.1390(6) 0.4017(3) 0.7087(9) 0.0207(15) Uani 1 1 d D . .
H105 H -0.2085 0.4134 0.7444 0.025 Uiso 1 1 calc RD . .
N121 N 0.1437(6) 0.3155(2) 0.5008(9) 0.0173(14) Uani 1 1 d . . .
H121 H 0.1257 0.2813 0.5076 0.021 Uiso 1 1 calc R . .
C122 C 0.2556(8) 0.3300(3) 0.4271(13) 0.0242(19) Uani 1 1 d . . .
H12A H 0.3153 0.3461 0.5192 0.029 Uiso 1 1 calc R . .
H12B H 0.2366 0.3568 0.3330 0.029 Uiso 1 1 calc R . .
C123 C 0.3114(9) 0.2814(4) 0.3538(14) 0.036(2) Uani 1 1 d . . .
H12C H 0.3448 0.2580 0.4502 0.053 Uiso 1 1 calc R . .
H12D H 0.3783 0.2922 0.2852 0.053 Uiso 1 1 calc R . .
H12E H 0.2477 0.2622 0.2779 0.053 Uiso 1 1 calc R . .
O141 O -0.2246(5) 0.3157(2) 0.6932(9) 0.0269(14) Uani 1 1 d . . .
C142 C -0.3180(8) 0.3289(4) 0.8108(14) 0.034(2) Uani 1 1 d . . .
H14A H -0.3750 0.3567 0.7574 0.040 Uiso 1 1 calc R . .
H14B H -0.2776 0.3425 0.9242 0.040 Uiso 1 1 calc R . .
C143 C -0.3868(11) 0.2793(4) 0.8383(18) 0.051(3) Uani 1 1 d . . .
H14C H -0.4278 0.2666 0.7255 0.076 Uiso 1 1 calc R . .
H14D H -0.4492 0.2864 0.9186 0.076 Uiso 1 1 calc R . .
H14E H -0.3292 0.2518 0.8891 0.076 Uiso 1 1 calc R . .
Cl1 Cl -0.40594(19) 0.46397(9) 0.7679(3) 0.0280(5) Uani 1 1 d . . .
Cl2 Cl 0.0036(3) 0.70072(10) 0.9474(4) 0.0284(7) Uani 0.75 1 d P . .
Cl3 Cl 0.0732(12) 0.7009(4) 0.9006(15) 0.041(2) Uiso 0.25 1 d P . .
O1W O 0.3367(6) 0.4539(3) 0.5285(9) 0.0281(14) Uani 1 1 d D . .
H1WA H 0.334(10) 0.466(4) 0.429(6) 0.042 Uiso 1 1 d D . .
H1WB H 0.399(6) 0.447(4) 0.596(12) 0.042 Uiso 1 1 d D . .

loop_
_atom_site_aniso_label
_atom_site_aniso_U_11
_atom_site_aniso_U_22
_atom_site_aniso_U_33
_atom_site_aniso_U_23
_atom_site_aniso_U_13
_atom_site_aniso_U_12
Cu1 0.0156(5) 0.0144(5) 0.0225(5) -0.0023(4) 0.0023(4) -0.0019(4)
N201 0.012(3) 0.034(4) 0.018(4) 0.003(3) 0.001(3) 0.001(3)
N203 0.021(4) 0.014(3) 0.028(4) -0.007(3) 0.000(3) -0.002(3)
C204 0.021(4) 0.016(4) 0.021(4) 0.005(3) 0.008(3) -0.004(3)
N205 0.017(3) 0.019(3) 0.024(4) -0.002(3) 0.004(3) -0.001(3)
O241 0.022(3) 0.022(3) 0.041(4) -0.009(3) 0.007(3) -0.007(3)
C242 0.017(4) 0.022(4) 0.037(5) -0.006(4) 0.008(4) -0.002(3)
C243 0.026(5) 0.028(5) 0.050(6) 0.001(4) 0.006(4) -0.007(4)
N101 0.017(3) 0.012(3) 0.020(3) 0.002(3) 0.005(3) 0.000(3)
C102 0.019(4) 0.020(4) 0.023(4) -0.008(3) 0.001(3) -0.001(3)
N103 0.023(4) 0.012(3) 0.033(4) -0.005(3) 0.006(3) -0.003(3)
C104 0.012(4) 0.015(4) 0.030(4) -0.002(3) 0.003(3) -0.004(3)
N105 0.015(3) 0.021(4) 0.027(4) 0.000(3) 0.004(3) -0.002(3)
N121 0.014(3) 0.007(3) 0.033(4) 0.001(3) 0.012(3) 0.003(2)
C122 0.018(4) 0.016(4) 0.041(5) -0.004(4) 0.013(4) -0.003(3)
C123 0.034(5) 0.024(5) 0.052(6) -0.003(4) 0.021(5) 0.010(4)
O141 0.018(3) 0.020(3) 0.045(4) -0.003(3) 0.009(3) -0.009(2)
C142 0.019(4) 0.030(5) 0.056(7) -0.008(4) 0.019(4) -0.009(4)
C143 0.048(7) 0.035(6) 0.075(9) -0.012(6) 0.036(6) -0.022(5)
Cl1 0.0204(10) 0.0277(12) 0.0365(12) -0.0019(9) 0.0055(9) -0.0012(9)
Cl2 0.0402(18) 0.0094(12) 0.0340(16) -0.0009(10) -0.0028(14) -0.0002(11)
O1W 0.023(3) 0.028(3) 0.034(4) 0.001(3) 0.006(3) -0.006(3)

loop_
_atom_type_symbol
_atom_type_description
_atom_type_scat_dispersion_real
_atom_type_scat_dispersion_imag
_atom_type_scat_source
C C 0.0033 0.0016 'International Tables Vol C Tables 4.2.6.8 and 6.1.1.4'
H H 0.0000 0.0000 'International Tables Vol C Tables 4.2.6.8 and 6.1.1.4'
N N 0.0061 0.0033 'International Tables Vol C Tables 4.2.6.8 and 6.1.1.4'
O O 0.0106 0.0060 'International Tables Vol C Tables 4.2.6.8 and 6.1.1.4'
Cl Cl 0.1484 0.1585 'International Tables Vol C Tables 4.2.6.8 and 6.1.1.4'
Cu Cu 0.3201 1.2651 'International Tables Vol C Tables 4.2.6.8 and 6.1.1.4'

loop_
_geom_angle_atom_site_label_1
_geom_angle_atom_site_label_2
_geom_angle_atom_site_label_3
_geom_angle
_geom_angle_site_symmetry_1
_geom_angle_site_symmetry_3
_geom_angle_publ_flag
N105 Cu1 N205 177.1(3) . . ?
N105 Cu1 N101 89.2(3) . . ?
N205 Cu1 N101 91.3(3) . . ?
N105 Cu1 N201 90.6(3) . . ?
N205 Cu1 N201 88.9(3) . . ?
N101 Cu1 N201 179.2(3) . . ?
C202 N201 Cu1 127.7(6) . . ?
C202 N201 H201 116.1 . . ?
Cu1 N201 H201 116.1 . . ?
N201 C202 N221 126.5(7) . . ?
N201 C202 N203 127.3(7) . . ?
N221 C202 N203 106.0(6) . . ?
C204 N203 C202 124.2(6) . . ?
C204 N203 H203 117.9 . . ?
C202 N203 H203 117.9 . . ?
N205 C204 O241 127.8(7) . . ?
N205 C204 N203 122.6(7) . . ?
O241 C204 N203 109.5(7) . . ?
C204 N205 Cu1 128.9(6) . . ?
C204 N205 H205 115.5 . . ?
Cu1 N205 H205 115.5 . . ?
C202 N221 C222 121.2(7) . . ?
C202 N221 H221 119.4 . . ?
C222 N221 H221 119.4 . . ?
N221 C222 C223 110.1(7) . . ?
N221 C222 H22A 109.6 . . ?
C223 C222 H22A 109.6 . . ?
N221 C222 H22B 109.6 . . ?
C223 C222 H22B 109.6 . . ?
H22A C222 H22B 108.1 . . ?
C222 C223 H22C 109.5 . . ?
C222 C223 H22D 109.5 . . ?
H22C C223 H22D 109.5 . . ?
C222 C223 H22E 109.5 . . ?
H22C C223 H22E 109.5 . . ?
H22D C223 H22E 109.5 . . ?
C204 O241 C242 119.5(6) . . ?
O241 C242 C243 107.1(7) . . ?
O241 C242 H24A 110.3 . . ?
C243 C242 H24A 110.3 . . ?
O241 C242 H24B 110.3 . . ?
C243 C242 H24B 110.3 . . ?
H24A C242 H24B 108.6 . . ?
C242 C243 H24C 109.5 . . ?
C242 C243 H24D 109.5 . . ?
H24C C243 H24D 109.5 . . ?
C242 C243 H24E 109.5 . . ?
H24C C243 H24E 109.5 . . ?
H24D C243 H24E 109.5 . . ?
C102 N101 Cu1 127.4(6) . . ?
C102 N101 H101 116.3 . . ?
Cu1 N101 H101 116.3 . . ?
N101 C102 N121 124.3(8) . . ?
N101 C102 N103 123.8(7) . . ?
N121 C102 N103 111.9(7) . . ?
C102 N103 C104 126.2(7) . . ?
C102 N103 H103 116.9 . . ?
C104 N103 H103 116.9 . . ?
N105 C104 O141 126.9(8) . . ?
N105 C104 N103 124.5(7) . . ?
O141 C104 N103 108.6(7) . . ?
C104 N105 Cu1 128.3(6) . . ?
C104 N105 H105 115.8 . . ?
Cu1 N105 H105 115.8 . . ?
C102 N121 C122 123.9(7) . . ?
C102 N121 H121 118.0 . . ?
C122 N121 H121 118.0 . . ?
N121 C122 C123 109.7(7) . . ?
N121 C122 H12A 109.7 . . ?
C123 C122 H12A 109.7 . . ?
N121 C122 H12B 109.7 . . ?
C123 C122 H12B 109.7 . . ?
H12A C122 H12B 108.2 . . ?
C122 C123 H12C 109.5 . . ?
C122 C123 H12D 109.5 . . ?
H12C C123 H12D 109.5 . . ?
C122 C123 H12E 109.5 . . ?
H12C C123 H12E 109.5 . . ?
H12D C123 H12E 109.5 . . ?
C104 O141 C142 117.9(7) . . ?
O141 C142 C143 107.2(8) . . ?
O141 C142 H14A 110.3 . . ?
C143 C142 H14A 110.3 . . ?
O141 C142 H14B 110.3 . . ?
C143 C142 H14B 110.3 . . ?
H14A C142 H14B 108.5 . . ?
C142 C143 H14C 109.5 . . ?
C142 C143 H14D 109.5 . . ?
H14C C143 H14D 109.5 . . ?
C142 C143 H14E 109.5 . . ?
H14C C143 H14E 109.5 . . ?
H14D C143 H14E 109.5 . . ?
H1WA O1W H1WB 127(10) . . ?

loop_
_geom_bond_atom_site_label_1
_geom_bond_atom_site_label_2
_geom_bond_distance
_geom_bond_site_symmetry_2
_geom_bond_publ_flag
Cu1 N105 1.964(7) . ?
Cu1 N205 1.969(7) . ?
Cu1 N101 1.973(6) . ?
Cu1 N201 1.979(7) . ?
N201 C202 1.205(10) . ?
N201 H201 0.8800 . ?
C202 N221 1.394(10) . ?
C202 N203 1.397(10) . ?
N203 C204 1.384(10) . ?
N203 H203 0.8800 . ?
C204 N205 1.291(10) . ?
C204 O241 1.328(10) . ?
N205 H205 0.8800 . ?
N221 C222 1.485(11) . ?
N221 H221 0.8800 . ?
C222 C223 1.515(12) . ?
C222 H22A 0.9900 . ?
C222 H22B 0.9900 . ?
C223 H22C 0.9800 . ?
C223 H22D 0.9800 . ?
C223 H22E 0.9800 . ?
O241 C242 1.446(10) . ?
C242 C243 1.510(12) . ?
C242 H24A 0.9900 . ?
C242 H24B 0.9900 . ?
C243 H24C 0.9800 . ?
C243 H24D 0.9800 . ?
C243 H24E 0.9800 . ?
N101 C102 1.302(10) . ?
N101 H101 0.8800 . ?
C102 N121 1.340(10) . ?
C102 N103 1.363(10) . ?
N103 C104 1.375(10) . ?
N103 H103 0.8800 . ?
C104 N105 1.267(10) . ?
C104 O141 1.346(9) . ?
N105 H105 0.8800 . ?
N121 C122 1.441(10) . ?
N121 H121 0.8800 . ?
C122 C123 1.493(11) . ?
C122 H12A 0.9900 . ?
C122 H12B 0.9900 . ?
C123 H12C 0.9800 . ?
C123 H12D 0.9800 . ?
C123 H12E 0.9800 . ?
O141 C142 1.466(10) . ?
C142 C143 1.474(13) . ?
C142 H14A 0.9900 . ?
C142 H14B 0.9900 . ?
C143 H14C 0.9800 . ?
C143 H14D 0.9800 . ?
C143 H14E 0.9800 . ?
Cl2 Cl3 0.871(12) . ?
O1W H1WA 0.822(10) . ?
O1W H1WB 0.821(10) . ?

loop_
_geom_torsion_atom_site_label_1
_geom_torsion_atom_site_label_2
_geom_torsion_atom_site_label_3
_geom_torsion_atom_site_label_4
_geom_torsion
_geom_torsion_site_symmetry_1
_geom_torsion_site_symmetry_2
_geom_torsion_site_symmetry_3
_geom_torsion_site_symmetry_4
_geom_torsion_publ_flag
N105 Cu1 N201 C202 173.9(7) . . . . ?
N205 Cu1 N201 C202 -3.3(7) . . . . ?
N101 Cu1 N201 C202 -111(20) . . . . ?
Cu1 N201 C202 N221 -173.1(6) . . . . ?
Cu1 N201 C202 N203 0.5(12) . . . . ?
N201 C202 N203 C204 4.7(13) . . . . ?
N221 C202 N203 C204 179.3(7) . . . . ?
C202 N203 C204 N205 -5.3(13) . . . . ?
C202 N203 C204 O241 177.9(7) . . . . ?
O241 C204 N205 Cu1 177.2(6) . . . . ?
N203 C204 N205 Cu1 1.0(12) . . . . ?
N105 Cu1 N205 C204 -79(6) . . . . ?
N101 Cu1 N205 C204 -178.2(7) . . . . ?
N201 Cu1 N205 C204 2.5(8) . . . . ?
N201 C202 N221 C222 -8.2(12) . . . . ?
N203 C202 N221 C222 177.1(7) . . . . ?
C202 N221 C222 C223 -173.3(7) . . . . ?
N205 C204 O241 C242 -3.5(13) . . . . ?
N203 C204 O241 C242 173.1(7) . . . . ?
C204 O241 C242 C243 173.7(8) . . . . ?
N105 Cu1 N101 C102 -7.9(7) . . . . ?
N205 Cu1 N101 C102 169.2(7) . . . . ?
N201 Cu1 N101 C102 -83(21) . . . . ?
Cu1 N101 C102 N121 -171.3(6) . . . . ?
Cu1 N101 C102 N103 6.5(12) . . . . ?
N101 C102 N103 C104 -1.5(14) . . . . ?
N121 C102 N103 C104 176.5(8) . . . . ?
C102 N103 C104 N105 1.2(14) . . . . ?
C102 N103 C104 O141 179.1(8) . . . . ?
O141 C104 N105 Cu1 176.4(6) . . . . ?
N103 C104 N105 Cu1 -6.0(13) . . . . ?
N205 Cu1 N105 C104 -92(6) . . . . ?
N101 Cu1 N105 C104 7.8(8) . . . . ?
N201 Cu1 N105 C104 -173.0(8) . . . . ?
N101 C102 N121 C122 -10.0(14) . . . . ?
N103 C102 N121 C122 172.1(8) . . . . ?
C102 N121 C122 C123 -172.6(8) . . . . ?
N105 C104 O141 C142 -19.0(13) . . . . ?
N103 C104 O141 C142 163.1(8) . . . . ?
C104 O141 C142 C143 -168.4(9) . . . . ?
